data_7242832
loop_
_publ_author_name
'Vulpe, Elena'
'Grosjean, Sylvain'
'Hassan, Zahid'
'Bulach, V\'eronique'
'Hosseini, Mir Wais'
'Br\"ase, Stefan'

_publ_section_title
;
 Halogen-bonded one-dimensional chains of functionalized ditopic
 bipyridines co-crystallized with mono-, di-, and triiodofluorobenzenes
;
_journal_issue 24
_journal_name_full CrystEngComm
_journal_page_first 4247
_journal_page_last 4251
_journal_paper_doi 10.1039/D1CE00494H
_journal_volume 23
_journal_year 2021
_chemical_formula_sum 'C24 H16 F3 I3 N2'
_chemical_formula_weight 770.09
_space_group_IT_number 60
_space_group_name_Hall '-P 2n 2ab'
_space_group_name_H-M_alt 'P b c n'
_symmetry_cell_setting orthorhombic
_symmetry_space_group_name_H-M 'P b c n'
_atom_sites_solution_hydrogens geom
_atom_sites_solution_primary direct
_atom_sites_solution_secondary difmap
_audit_creation_method SHELXL-97
_audit_update_record
;
2021-04-12 deposited with the CCDC.	2021-05-13 downloaded from the CCDC.
;
_cell_angle_alpha 90.00
_cell_angle_beta 90.00
_cell_angle_gamma 90.00
_cell_formula_units_Z 4
_cell_length_a 5.5110(3)
_cell_length_b 18.5899(11)
_cell_length_c 23.7423(13)
_cell_measurement_reflns_used 4423
_cell_measurement_temperature 173(2)
_cell_measurement_theta_max 29.37
_cell_measurement_theta_min 2.19
_cell_volume 2432.4(2)
_computing_cell_refinement 'Bruker SAINT'
_computing_data_collection 'Bruker APEX2'
_computing_data_reduction 'Bruker SAINT'
_computing_molecular_graphics 'Bruker SHELXTL'
_computing_publication_material 'Bruker SHELXTL'
_computing_structure_refinement 'SHELXL-97 (Sheldrick, 2008)'
_computing_structure_solution 'SHELXS-97 (Sheldrick, 2008)'
_diffrn_ambient_temperature 173(2)
_diffrn_measured_fraction_theta_full 0.982
_diffrn_measured_fraction_theta_max 0.982
_diffrn_measurement_device_type 'Bruker APEX-II CCD'
_diffrn_measurement_method '\f and \w scans'
_diffrn_radiation_monochromator graphite
_diffrn_radiation_source 'fine-focus sealed tube'
_diffrn_radiation_type MoK\a
_diffrn_radiation_wavelength 0.71073
_diffrn_reflns_av_R_equivalents 0.0288
_diffrn_reflns_av_sigmaI/netI 0.0256
_diffrn_reflns_limit_h_max 7
_diffrn_reflns_limit_h_min -4
_diffrn_reflns_limit_k_max 26
_diffrn_reflns_limit_k_min -26
_diffrn_reflns_limit_l_max 30
_diffrn_reflns_limit_l_min -33
_diffrn_reflns_number 14054
_diffrn_reflns_theta_full 30.04
_diffrn_reflns_theta_max 30.04
_diffrn_reflns_theta_min 1.72
_exptl_absorpt_coefficient_mu 3.892
_exptl_absorpt_correction_T_max 0.8599
_exptl_absorpt_correction_T_min 0.6523
_exptl_absorpt_correction_type multi-scan
_exptl_absorpt_process_details sadabs
_exptl_crystal_colour colorless
_exptl_crystal_density_diffrn 2.103
_exptl_crystal_density_meas ?
_exptl_crystal_density_method 'not measured'
_exptl_crystal_description needle
_exptl_crystal_F_000 1440
_exptl_crystal_size_max 0.12
_exptl_crystal_size_mid 0.08
_exptl_crystal_size_min 0.04
_refine_diff_density_max 1.274
_refine_diff_density_min -1.258
_refine_diff_density_rms 0.102
_refine_ls_extinction_method none
_refine_ls_goodness_of_fit_ref 1.010
_refine_ls_hydrogen_treatment constr
_refine_ls_matrix_type full
_refine_ls_number_parameters 148
_refine_ls_number_reflns 3509
_refine_ls_number_restraints 0
_refine_ls_restrained_S_all 1.010
_refine_ls_R_factor_all 0.0485
_refine_ls_R_factor_gt 0.0317
_refine_ls_shift/su_max 0.001
_refine_ls_shift/su_mean 0.000
_refine_ls_structure_factor_coef Fsqd
_refine_ls_weighting_details 'calc w=1/[\s^2^(Fo^2^)+(0.0177P)^2^+6.4413P] where P=(Fo^2^+2Fc^2^)/3'
_refine_ls_weighting_scheme calc
_refine_ls_wR_factor_gt 0.0626
_refine_ls_wR_factor_ref 0.0706
_reflns_number_gt 2656
_reflns_number_total 3509
_reflns_threshold_expression >2sigma(I)
_cod_data_source_file d1ce00494h2.cif
_cod_data_source_block e3412a
_cod_depositor_comments
;
The following automatic conversions were performed:

data item '_symmetry_cell_setting' value 'Orthorhombic' was changed
to 'orthorhombic' in accordance with the
/home/data/users/saulius/crontab/automatic-downloads/rss-feeds/RSC/lib/dictionaries/cif_core.dic
dictionary named 'cif_core.dic' version 2.4.2 last updated on
2011-04-26.

data item '_exptl_crystal_density_meas' value 'none' was changed to
'?' -- the value is perceived as not measured.

Automatic conversion script
Id: cif_fix_values 7556 2019-12-06 15:28:31Z antanas 

 Adding full bibliography for 7242828--7242834.cif.
;
_cod_original_sg_symbol_H-M Pbcn
_cod_database_code 7242832

loop_
_symmetry_equiv_pos_as_xyz
'x, y, z'
'-x+1/2, -y+1/2, z+1/2'
'-x, y, -z+1/2'
'x+1/2, -y+1/2, -z'
'-x, -y, -z'
'x-1/2, y-1/2, -z-1/2'
'x, -y, z-1/2'
'-x-1/2, y-1/2, z'

loop_
_atom_site_label
_atom_site_type_symbol
_atom_site_fract_x
_atom_site_fract_y
_atom_site_fract_z
_atom_site_U_iso_or_equiv
_atom_site_adp_type
_atom_site_occupancy
_atom_site_symmetry_multiplicity
_atom_site_calc_flag
_atom_site_refinement_flags
_atom_site_disorder_assembly
_atom_site_disorder_group
N1 N 0.3110(7) 0.23801(16) 0.39983(14) 0.0462(8) Uani 1 1 d . . .
C1 C 0.4299(8) 0.2677(2) 0.4418(2) 0.0559(11) Uani 1 1 d . . .
H1 H 0.5704 0.2438 0.4555 0.067 Uiso 1 1 calc R . .
C2 C 0.3625(8) 0.3319(2) 0.46735(19) 0.0524(11) Uani 1 1 d . . .
H2 H 0.4539 0.3504 0.4980 0.063 Uiso 1 1 calc R . .
C3 C 0.1628(7) 0.36844(16) 0.44789(14) 0.0323(7) Uani 1 1 d . . .
C4 C 0.0366(8) 0.3381(2) 0.40404(18) 0.0496(10) Uani 1 1 d . . .
H4 H -0.1036 0.3611 0.3892 0.059 Uiso 1 1 calc R . .
C5 C 0.1178(8) 0.2732(2) 0.38174(19) 0.0543(11) Uani 1 1 d . . .
H5 H 0.0283 0.2528 0.3515 0.065 Uiso 1 1 calc R . .
C6 C 0.0822(6) 0.43739(16) 0.47437(13) 0.0301(7) Uani 1 1 d . . .
C7 C 0.1794(7) 0.50335(17) 0.45734(15) 0.0348(7) Uani 1 1 d . . .
C8 C 0.3716(8) 0.5082(2) 0.41251(17) 0.0509(11) Uani 1 1 d . . .
H8A H 0.4079 0.5589 0.4048 0.076 Uiso 1 1 calc R . .
H8B H 0.3130 0.4851 0.3780 0.076 Uiso 1 1 calc R . .
H8C H 0.5190 0.4839 0.4255 0.076 Uiso 1 1 calc R . .
C9 C -0.0911(7) 0.43512(16) 0.51648(14) 0.0349(7) Uani 1 1 d . . .
H9 H -0.1524 0.3897 0.5280 0.042 Uiso 1 1 calc R . .
C10 C 1.0000 -0.0346(2) 0.2500 0.0411(12) Uani 1 2 d S . .
I1 I 1.0000 -0.146629(19) 0.2500 0.07406(16) Uani 1 2 d S . .
C11 C 0.8368(7) 0.00399(18) 0.28229(15) 0.0375(8) Uani 1 1 d . . .
F1 F 0.6754(5) -0.03184(12) 0.31396(10) 0.0529(6) Uani 1 1 d . . .
C12 C 0.8334(6) 0.07863(17) 0.28372(14) 0.0327(7) Uani 1 1 d . . .
I2 I 0.59323(5) 0.137599(12) 0.334333(10) 0.03988(8) Uani 1 1 d . . .
C13 C 1.0000 0.1133(2) 0.2500 0.0331(10) Uani 1 2 d S . .
F2 F 1.0000 0.18584(13) 0.2500 0.0403(7) Uani 1 2 d S . .

loop_
_atom_site_aniso_label
_atom_site_aniso_U_11
_atom_site_aniso_U_22
_atom_site_aniso_U_33
_atom_site_aniso_U_23
_atom_site_aniso_U_13
_atom_site_aniso_U_12
N1 0.057(2) 0.0312(14) 0.051(2) -0.0074(13) 0.0134(17) 0.0013(14)
C1 0.054(3) 0.045(2) 0.069(3) -0.007(2) -0.004(2) 0.0205(19)
C2 0.054(3) 0.047(2) 0.055(3) -0.0187(18) -0.018(2) 0.0143(19)
C3 0.0397(19) 0.0251(13) 0.0319(17) 0.0010(12) 0.0071(14) 0.0018(13)
C4 0.055(3) 0.0437(19) 0.050(2) -0.0141(17) -0.014(2) 0.0130(18)
C5 0.063(3) 0.045(2) 0.054(3) -0.0218(18) -0.009(2) 0.001(2)
C6 0.0374(18) 0.0283(13) 0.0246(15) -0.0011(11) 0.0001(15) 0.0013(13)
C7 0.041(2) 0.0311(15) 0.0323(17) -0.0023(12) 0.0073(16) 0.0014(14)
C8 0.063(3) 0.0394(18) 0.051(2) 0.0021(17) 0.027(2) 0.0038(18)
C9 0.0427(19) 0.0253(13) 0.0368(18) 0.0007(12) 0.0048(17) -0.0020(14)
C10 0.051(3) 0.031(2) 0.041(3) 0.000 -0.007(3) 0.000
I1 0.0983(4) 0.02788(16) 0.0960(4) 0.000 0.0041(3) 0.000
C11 0.045(2) 0.0354(16) 0.0323(18) 0.0047(13) -0.0032(16) -0.0063(15)
F1 0.0620(16) 0.0419(11) 0.0549(14) 0.0065(10) 0.0100(13) -0.0135(11)
C12 0.0349(18) 0.0351(15) 0.0280(17) -0.0019(13) -0.0045(14) -0.0006(13)
I2 0.04195(14) 0.04273(12) 0.03496(13) -0.00431(9) 0.00379(11) -0.00069(10)
C13 0.043(3) 0.0261(19) 0.030(2) 0.000 -0.008(2) 0.000
F2 0.0498(17) 0.0271(12) 0.0441(17) 0.000 0.0034(15) 0.000

loop_
_atom_type_symbol
_atom_type_description
_atom_type_scat_dispersion_real
_atom_type_scat_dispersion_imag
_atom_type_scat_source
C C 0.0033 0.0016 'International Tables Vol C Tables 4.2.6.8 and 6.1.1.4'
H H 0.0000 0.0000 'International Tables Vol C Tables 4.2.6.8 and 6.1.1.4'
N N 0.0061 0.0033 'International Tables Vol C Tables 4.2.6.8 and 6.1.1.4'
F F 0.0171 0.0103 'International Tables Vol C Tables 4.2.6.8 and 6.1.1.4'
I I -0.4742 1.8119 'International Tables Vol C Tables 4.2.6.8 and 6.1.1.4'

loop_
_geom_angle_atom_site_label_1
_geom_angle_atom_site_label_2
_geom_angle_atom_site_label_3
_geom_angle
_geom_angle_site_symmetry_1
_geom_angle_site_symmetry_3
_geom_angle_publ_flag
C1 N1 C5 116.1(3) . . ?
N1 C1 C2 124.0(4) . . ?
N1 C1 H1 118.0 . . ?
C2 C1 H1 118.0 . . ?
C3 C2 C1 119.5(4) . . ?
C3 C2 H2 120.3 . . ?
C1 C2 H2 120.3 . . ?
C2 C3 C4 117.3(3) . . ?
C2 C3 C6 121.4(3) . . ?
C4 C3 C6 121.3(3) . . ?
C3 C4 C5 118.8(4) . . ?
C3 C4 H4 120.6 . . ?
C5 C4 H4 120.6 . . ?
N1 C5 C4 124.4(4) . . ?
N1 C5 H5 117.8 . . ?
C4 C5 H5 117.8 . . ?
C9 C6 C7 120.0(3) . . ?
C9 C6 C3 118.9(3) . . ?
C7 C6 C3 121.1(3) . . ?
C9 C7 C6 117.3(3) 5_566 . ?
C9 C7 C8 120.9(3) 5_566 . ?
C6 C7 C8 121.8(3) . . ?
C7 C8 H8A 109.5 . . ?
C7 C8 H8B 109.5 . . ?
H8A C8 H8B 109.5 . . ?
C7 C8 H8C 109.5 . . ?
H8A C8 H8C 109.5 . . ?
H8B C8 H8C 109.5 . . ?
C6 C9 C7 122.7(3) . 5_566 ?
C6 C9 H9 118.7 . . ?
C7 C9 H9 118.7 5_566 . ?
C11 C10 C11 117.5(4) 3_755 . ?
C11 C10 I1 121.2(2) 3_755 . ?
C11 C10 I1 121.2(2) . . ?
F1 C11 C12 118.3(3) . . ?
F1 C11 C10 119.0(3) . . ?
C12 C11 C10 122.7(3) . . ?
C11 C12 C13 116.4(3) . . ?
C11 C12 I2 123.0(3) . . ?
C13 C12 I2 120.6(2) . . ?
F2 C13 C12 117.9(2) . . ?
F2 C13 C12 117.9(2) . 3_755 ?
C12 C13 C12 124.2(4) . 3_755 ?

loop_
_geom_bond_atom_site_label_1
_geom_bond_atom_site_label_2
_geom_bond_distance
_geom_bond_site_symmetry_2
_geom_bond_publ_flag
N1 C1 1.314(5) . ?
N1 C5 1.321(5) . ?
C1 C2 1.390(5) . ?
C1 H1 0.9500 . ?
C2 C3 1.373(5) . ?
C2 H2 0.9500 . ?
C3 C4 1.373(5) . ?
C3 C6 1.495(4) . ?
C4 C5 1.392(5) . ?
C4 H4 0.9500 . ?
C5 H5 0.9500 . ?
C6 C9 1.383(5) . ?
C6 C7 1.398(4) . ?
C7 C9 1.390(4) 5_566 ?
C7 C8 1.504(5) . ?
C8 H8A 0.9800 . ?
C8 H8B 0.9800 . ?
C8 H8C 0.9800 . ?
C9 C7 1.390(4) 5_566 ?
C9 H9 0.9500 . ?
C10 C11 1.382(4) 3_755 ?
C10 C11 1.382(4) . ?
C10 I1 2.083(5) . ?
C11 F1 1.342(4) . ?
C11 C12 1.388(4) . ?
C12 C13 1.378(4) . ?
C12 I2 2.097(3) . ?
C13 F2 1.348(5) . ?
C13 C12 1.378(4) 3_755 ?
